data_7120374
loop_
_publ_author_name
'Janni, Manojkumar'
'Thriupathi, Annaram'
'Arora, Sahil'
'Peruncheralathan, Saravanan'

_publ_section_title
;
 Chemoselective Ullmann Coupling at Room Temperature: A Facile Access to
 2-Aminobenzo[b]thiophenes
;
_journal_name_full 'Chem. Commun.'
_journal_paper_doi 10.1039/C7CC03273K
_journal_year 2017
_chemical_formula_moiety 'C20 H20 Br N O3 S'
_chemical_formula_sum 'C20 H20 Br N O3 S'
_chemical_formula_weight 434.34
_chemical_melting_point 131.0(10)
_chemical_name_systematic 2-(isopropyl-amino)-3-(2-bromo-4,5-demethoxybenzoyl)-benzo[b]thiophene
_space_group_crystal_system monoclinic
_space_group_IT_number 14
_space_group_name_Hall '-P 2ybc'
_space_group_name_H-M_alt 'P 1 21/c 1'
_symmetry_space_group_name_Hall '-P 2ybc'
_symmetry_space_group_name_H-M 'P 1 21/c 1'
_atom_sites_solution_hydrogens geom
_atom_sites_solution_primary direct
_audit_creation_date 2017-04-18
_audit_creation_method
;
Olex2 1.2-alpha
(compiled 2016.02.24 svn.r3266 for OlexSys, GUI svn.r5155)
;
_audit_update_record
;
2017-04-21 deposited with the CCDC.
2017-07-03 downloaded from the CCDC.
;
_cell_angle_alpha 90
_cell_angle_beta 110.260(3)
_cell_angle_gamma 90
_cell_formula_units_Z 4
_cell_length_a 13.8970(6)
_cell_length_b 9.2923(3)
_cell_length_c 16.3213(7)
_cell_measurement_reflns_used 5695
_cell_measurement_temperature 296(2)
_cell_measurement_theta_max 22.531
_cell_measurement_theta_min 2.564
_cell_volume 1977.25(14)
_computing_cell_refinement 'SAINT v8.34A (Bruker, 2013)'
_computing_data_reduction 'SAINT v8.34A (Bruker, 2013)'
_computing_molecular_graphics 'Olex2 (Dolomanov et al., 2009)'
_computing_publication_material 'Olex2 (Dolomanov et al., 2009)'
_computing_structure_refinement 'ShelXL (Sheldrick, 2015)'
_computing_structure_solution 'SIR2004 (Burla et al., 2007)'
_diffrn_ambient_temperature 296.15
_diffrn_measured_fraction_theta_full 1.000
_diffrn_measured_fraction_theta_max 0.994
_diffrn_measurement_device_type 'Bruker APEX-II CCD'
_diffrn_measurement_method '\f and \w scans'
_diffrn_radiation_type MoK\a
_diffrn_radiation_wavelength 0.71073
_diffrn_reflns_av_R_equivalents 0.0572
_diffrn_reflns_av_unetI/netI 0.0373
_diffrn_reflns_Laue_measured_fraction_full 1.000
_diffrn_reflns_Laue_measured_fraction_max 0.994
_diffrn_reflns_limit_h_max 18
_diffrn_reflns_limit_h_min -18
_diffrn_reflns_limit_k_max 12
_diffrn_reflns_limit_k_min -12
_diffrn_reflns_limit_l_max 21
_diffrn_reflns_limit_l_min -22
_diffrn_reflns_number 34415
_diffrn_reflns_point_group_measured_fraction_full 1.000
_diffrn_reflns_point_group_measured_fraction_max 0.994
_diffrn_reflns_theta_full 25.242
_diffrn_reflns_theta_max 28.788
_diffrn_reflns_theta_min 1.562
_diffrn_standards_number 0
_exptl_absorpt_coefficient_mu 2.203
_exptl_absorpt_correction_T_max 0.7458
_exptl_absorpt_correction_T_min 0.6414
_exptl_absorpt_correction_type multi-scan
_exptl_absorpt_process_details
;
SADABS-2014/5 (Bruker,2014/5) was used for absorption correction.
wR2(int) was 0.0633 before and 0.0440 after correction.
The Ratio of minimum to maximum transmission is 0.8600.
The \l/2 correction factor is 0.00150.
;
_exptl_crystal_colour 'clear light colourless'
_exptl_crystal_colour_lustre clear
_exptl_crystal_colour_modifier light
_exptl_crystal_colour_primary colourless
_exptl_crystal_density_diffrn 1.459
_exptl_crystal_description block
_exptl_crystal_F_000 888
_exptl_crystal_recrystallization_method 'Re-crystallisation from solvent: hexane & dichloromethane'
_exptl_crystal_size_max 0.19
_exptl_crystal_size_mid 0.17
_exptl_crystal_size_min 0.15
_refine_diff_density_max 0.843
_refine_diff_density_min -0.664
_refine_diff_density_rms 0.057
_refine_ls_extinction_method none
_refine_ls_goodness_of_fit_ref 1.023
_refine_ls_hydrogen_treatment constr
_refine_ls_matrix_type full
_refine_ls_number_parameters 239
_refine_ls_number_reflns 5138
_refine_ls_number_restraints 0
_refine_ls_restrained_S_all 1.023
_refine_ls_R_factor_all 0.0774
_refine_ls_R_factor_gt 0.0404
_refine_ls_shift/su_max 0.001
_refine_ls_shift/su_mean 0.000
_refine_ls_structure_factor_coef Fsqd
_refine_ls_weighting_details 'w=1/[\s^2^(Fo^2^)+(0.0432P)^2^+0.9063P] where P=(Fo^2^+2Fc^2^)/3'
_refine_ls_weighting_scheme calc
_refine_ls_wR_factor_gt 0.0917
_refine_ls_wR_factor_ref 0.1048
_reflns_Friedel_coverage 0.000
_reflns_number_gt 3294
_reflns_number_total 5138
_reflns_threshold_expression 'I > 2\s(I)'
_cod_data_source_file c7cc03273k2.cif
_cod_data_source_block peru_sa-74
_cod_depositor_comments
;
The following automatic conversions were performed:

'_chemical_melting_point' value '130-132' was changed to '131.0(10)'
- the average value was taken and precision was estimated.

Automatic conversion script
Id: cif_fix_values 4973 2017-02-22 13:04:09Z antanas 
;
_cod_database_code 7120374
_shelx_space_group_comment
;
The symmetry employed for this shelxl refinement is uniquely defined
by the following loop, which should always be used as a source of
symmetry information in preference to the above space-group names.
They are only intended as comments.
;
_olex2_refinement_description
;
1. Fixed Uiso
 At 1.2 times of:
  All C(H) groups, All N(H) groups
 At 1.5 times of:
  All C(H,H,H) groups
2.a Ternary CH refined with riding coordinates:
 C19(H19)
2.b Aromatic/amide H refined with riding coordinates:
 N1(H1), C11(H11), C14(H14), C8(H8), C7(H7), C5(H5), C6(H6)
2.c Idealised Me refined as rotating group:
 C18(H18A,H18B,H18C), C20(H20A,H20B,H20C), C17(H17A,H17B,H17C), C16(H16A,H16B,
 H16C)
;
_shelx_shelxl_version_number 2014/7
_olex2_submission_special_instructions 'No special instructions were received'

loop_
_space_group_symop_operation_xyz
'x, y, z'
'-x, y+1/2, -z+1/2'
'-x, -y, -z'
'x, -y-1/2, z-1/2'

loop_
_atom_site_label
_atom_site_type_symbol
_atom_site_fract_x
_atom_site_fract_y
_atom_site_fract_z
_atom_site_U_iso_or_equiv
_atom_site_adp_type
_atom_site_occupancy
_atom_site_site_symmetry_order
_atom_site_calc_flag
_atom_site_refinement_flags_posn
Br1 Br 0.87340(2) 0.40908(3) 0.54512(2) 0.06338(13) Uani 1 1 d .
S1 S 0.55357(5) 0.27741(7) 0.23265(4) 0.04580(17) Uani 1 1 d .
O3 O 0.96951(14) 0.9578(2) 0.58765(13) 0.0572(5) Uani 1 1 d .
O2 O 0.79219(14) 1.0427(2) 0.48676(13) 0.0553(5) Uani 1 1 d .
O1 O 0.59070(16) 0.5589(2) 0.46697(14) 0.0641(6) Uani 1 1 d .
N1 N 0.47730(16) 0.3753(2) 0.35148(15) 0.0478(6) Uani 1 1 d .
H1 H 0.4801 0.4326 0.3936 0.057 Uiso 1 1 calc R
C3 C 0.71194(18) 0.4468(3) 0.30619(15) 0.0359(5) Uani 1 1 d .
C10 C 0.74757(17) 0.6504(3) 0.46960(15) 0.0351(5) Uani 1 1 d .
C2 C 0.64370(17) 0.4660(3) 0.35608(15) 0.0354(5) Uani 1 1 d .
C12 C 0.80438(19) 0.8976(3) 0.49555(16) 0.0390(6) Uani 1 1 d .
C11 C 0.72977(18) 0.7986(3) 0.45633(15) 0.0381(5) Uani 1 1 d .
H11 H 0.6657 0.8303 0.4200 0.046 Uiso 1 1 calc R
C14 C 0.92106(18) 0.7064(3) 0.56368(16) 0.0420(6) Uani 1 1 d .
H14 H 0.9853 0.6744 0.5995 0.050 Uiso 1 1 calc R
C9 C 0.65639(19) 0.5534(3) 0.43128(16) 0.0397(6) Uani 1 1 d .
C13 C 0.90155(18) 0.8504(3) 0.55036(16) 0.0396(6) Uani 1 1 d .
C1 C 0.55412(19) 0.3816(2) 0.32205(15) 0.0369(5) Uani 1 1 d .
C8 C 0.80546(19) 0.5120(3) 0.31454(17) 0.0435(6) Uani 1 1 d .
H8 H 0.8341 0.5793 0.3584 0.052 Uiso 1 1 calc R
C4 C 0.67361(19) 0.3458(3) 0.23896(16) 0.0411(6) Uani 1 1 d .
C15 C 0.8432(2) 0.6079(3) 0.52273(17) 0.0410(6) Uani 1 1 d .
C19 C 0.38741(19) 0.2810(3) 0.32003(18) 0.0467(6) Uani 1 1 d .
H19 H 0.3841 0.2387 0.2641 0.056 Uiso 1 1 calc R
C7 C 0.8555(2) 0.4757(3) 0.25707(19) 0.0516(7) Uani 1 1 d .
H7 H 0.9175 0.5202 0.2628 0.062 Uiso 1 1 calc R
C5 C 0.7244(2) 0.3089(3) 0.18253(18) 0.0524(7) Uani 1 1 d .
H5 H 0.6974 0.2404 0.1391 0.063 Uiso 1 1 calc R
C6 C 0.8161(2) 0.3763(3) 0.19217(19) 0.0547(7) Uani 1 1 d .
H6 H 0.8512 0.3541 0.1545 0.066 Uiso 1 1 calc R
C18 C 0.3983(2) 0.1624(3) 0.3852(2) 0.0604(8) Uani 1 1 d .
H18A H 0.4555 0.1024 0.3875 0.091 Uiso 1 1 calc GR
H18B H 0.3368 0.1057 0.3680 0.091 Uiso 1 1 calc GR
H18C H 0.4097 0.2033 0.4418 0.091 Uiso 1 1 calc GR
C20 C 0.2914(2) 0.3693(4) 0.3064(2) 0.0724(10) Uani 1 1 d .
H20A H 0.2961 0.4162 0.3601 0.109 Uiso 1 1 calc GR
H20B H 0.2325 0.3073 0.2884 0.109 Uiso 1 1 calc GR
H20C H 0.2848 0.4404 0.2621 0.109 Uiso 1 1 calc GR
C17 C 1.0686(2) 0.9152(4) 0.6439(3) 0.0792(11) Uani 1 1 d .
H17A H 1.0991 0.8527 0.6129 0.119 Uiso 1 1 calc GR
H17B H 1.0628 0.8652 0.6935 0.119 Uiso 1 1 calc GR
H17C H 1.1109 0.9988 0.6634 0.119 Uiso 1 1 calc GR
C16 C 0.6921(3) 1.0946(3) 0.4416(3) 0.0834(12) Uani 1 1 d .
H16A H 0.6718 1.0680 0.3811 0.125 Uiso 1 1 calc GR
H16B H 0.6913 1.1976 0.4464 0.125 Uiso 1 1 calc GR
H16C H 0.6451 1.0536 0.4665 0.125 Uiso 1 1 calc GR

loop_
_atom_site_aniso_label
_atom_site_aniso_U_11
_atom_site_aniso_U_22
_atom_site_aniso_U_33
_atom_site_aniso_U_23
_atom_site_aniso_U_13
_atom_site_aniso_U_12
Br1 0.0631(2) 0.03811(17) 0.0788(2) 0.00872(15) 0.01164(16) 0.00461(13)
S1 0.0515(4) 0.0421(4) 0.0404(3) -0.0099(3) 0.0116(3) -0.0067(3)
O3 0.0410(10) 0.0499(12) 0.0693(13) -0.0063(10) 0.0047(9) -0.0164(9)
O2 0.0533(11) 0.0347(10) 0.0647(13) 0.0043(9) 0.0037(10) -0.0049(8)
O1 0.0575(12) 0.0789(15) 0.0686(13) -0.0383(11) 0.0379(11) -0.0360(11)
N1 0.0465(12) 0.0499(14) 0.0496(13) -0.0204(10) 0.0199(11) -0.0193(10)
C3 0.0401(13) 0.0319(13) 0.0348(12) 0.0057(10) 0.0119(10) 0.0057(10)
C10 0.0353(12) 0.0355(13) 0.0347(12) -0.0031(10) 0.0123(10) -0.0067(10)
C2 0.0384(12) 0.0285(12) 0.0382(13) -0.0013(10) 0.0119(10) -0.0043(10)
C12 0.0420(13) 0.0321(13) 0.0406(13) 0.0011(10) 0.0112(11) -0.0040(10)
C11 0.0334(12) 0.0404(14) 0.0362(13) 0.0016(10) 0.0064(10) -0.0019(10)
C14 0.0295(12) 0.0468(16) 0.0450(14) 0.0015(12) 0.0070(10) -0.0012(11)
C9 0.0375(13) 0.0386(14) 0.0424(14) -0.0032(11) 0.0130(11) -0.0080(10)
C13 0.0334(12) 0.0426(14) 0.0408(14) -0.0043(11) 0.0101(11) -0.0102(10)
C1 0.0410(13) 0.0316(13) 0.0350(13) -0.0003(10) 0.0090(11) -0.0040(10)
C8 0.0429(14) 0.0440(15) 0.0442(14) 0.0030(12) 0.0159(12) 0.0001(11)
C4 0.0480(14) 0.0371(14) 0.0363(13) 0.0039(11) 0.0123(11) 0.0036(11)
C15 0.0415(13) 0.0357(14) 0.0459(14) 0.0011(11) 0.0152(11) 0.0009(11)
C19 0.0418(14) 0.0496(16) 0.0472(15) -0.0133(12) 0.0133(12) -0.0178(12)
C7 0.0470(15) 0.0579(18) 0.0555(17) 0.0141(15) 0.0246(14) 0.0087(13)
C5 0.0681(19) 0.0468(17) 0.0434(15) -0.0011(12) 0.0208(14) 0.0100(14)
C6 0.0605(18) 0.0610(19) 0.0503(17) 0.0058(14) 0.0290(14) 0.0158(15)
C18 0.0578(18) 0.0498(18) 0.074(2) -0.0109(16) 0.0229(16) -0.0144(14)
C20 0.0458(17) 0.074(2) 0.081(2) -0.0020(18) 0.0014(16) -0.0037(15)
C17 0.0382(16) 0.086(3) 0.093(3) -0.012(2) -0.0039(16) -0.0190(16)
C16 0.074(2) 0.0421(18) 0.099(3) 0.0160(18) -0.015(2) 0.0059(16)

loop_
_atom_type_symbol
_atom_type_description
_atom_type_scat_dispersion_real
_atom_type_scat_dispersion_imag
_atom_type_scat_source
C C 0.0033 0.0016 'International Tables Vol C Tables 4.2.6.8 and 6.1.1.4'
H H 0.0000 0.0000 'International Tables Vol C Tables 4.2.6.8 and 6.1.1.4'
O O 0.0106 0.0060 'International Tables Vol C Tables 4.2.6.8 and 6.1.1.4'
S S 0.1246 0.1234 'International Tables Vol C Tables 4.2.6.8 and 6.1.1.4'
Br Br -0.2901 2.4595 'International Tables Vol C Tables 4.2.6.8 and 6.1.1.4'
N N 0.0061 0.0033 'International Tables Vol C Tables 4.2.6.8 and 6.1.1.4'

loop_
_geom_angle_atom_site_label_1
_geom_angle_atom_site_label_2
_geom_angle_atom_site_label_3
_geom_angle
C1 S1 C4 91.21(12)
C13 O3 C17 116.8(2)
C12 O2 C16 117.2(2)
C1 N1 H1 116.6
C1 N1 C19 126.9(2)
C19 N1 H1 116.6
C8 C3 C2 130.9(2)
C8 C3 C4 117.1(2)
C4 C3 C2 112.0(2)
C11 C10 C9 116.5(2)
C15 C10 C11 117.5(2)
C15 C10 C9 125.7(2)
C9 C2 C3 129.6(2)
C1 C2 C3 111.5(2)
C1 C2 C9 118.8(2)
O2 C12 C11 124.8(2)
O2 C12 C13 115.7(2)
C11 C12 C13 119.5(2)
C10 C11 H11 119.2
C12 C11 C10 121.6(2)
C12 C11 H11 119.2
C13 C14 H14 120.4
C13 C14 C15 119.1(2)
C15 C14 H14 120.4
O1 C9 C10 115.5(2)
O1 C9 C2 122.3(2)
C2 C9 C10 122.2(2)
O3 C13 C12 114.8(2)
O3 C13 C14 125.2(2)
C14 C13 C12 120.0(2)
N1 C1 S1 120.71(18)
N1 C1 C2 126.7(2)
C2 C1 S1 112.60(19)
C3 C8 H8 120.1
C7 C8 C3 119.7(3)
C7 C8 H8 120.1
C3 C4 S1 112.61(19)
C5 C4 S1 124.4(2)
C5 C4 C3 122.9(2)
C10 C15 Br1 120.21(19)
C10 C15 C14 122.3(2)
C14 C15 Br1 117.47(19)
N1 C19 H19 109.0
N1 C19 C18 109.0(2)
N1 C19 C20 109.2(2)
C18 C19 H19 109.0
C18 C19 C20 111.7(3)
C20 C19 H19 109.0
C8 C7 H7 119.1
C6 C7 C8 121.7(3)
C6 C7 H7 119.1
C4 C5 H5 120.8
C6 C5 C4 118.4(3)
C6 C5 H5 120.8
C7 C6 C5 120.1(3)
C7 C6 H6 120.0
C5 C6 H6 120.0
C19 C18 H18A 109.5
C19 C18 H18B 109.5
C19 C18 H18C 109.5
H18A C18 H18B 109.5
H18A C18 H18C 109.5
H18B C18 H18C 109.5
C19 C20 H20A 109.5
C19 C20 H20B 109.5
C19 C20 H20C 109.5
H20A C20 H20B 109.5
H20A C20 H20C 109.5
H20B C20 H20C 109.5
O3 C17 H17A 109.5
O3 C17 H17B 109.5
O3 C17 H17C 109.5
H17A C17 H17B 109.5
H17A C17 H17C 109.5
H17B C17 H17C 109.5
O2 C16 H16A 109.5
O2 C16 H16B 109.5
O2 C16 H16C 109.5
H16A C16 H16B 109.5
H16A C16 H16C 109.5
H16B C16 H16C 109.5

loop_
_geom_bond_atom_site_label_1
_geom_bond_atom_site_label_2
_geom_bond_distance
Br1 C15 1.902(3)
S1 C1 1.749(2)
S1 C4 1.755(3)
O3 C13 1.364(3)
O3 C17 1.422(4)
O2 C12 1.360(3)
O2 C16 1.415(4)
O1 C9 1.242(3)
N1 H1 0.8600
N1 C1 1.315(3)
N1 C19 1.466(3)
C3 C2 1.459(3)
C3 C8 1.397(3)
C3 C4 1.401(3)
C10 C11 1.402(3)
C10 C9 1.504(3)
C10 C15 1.370(3)
C2 C9 1.431(3)
C2 C1 1.412(3)
C12 C11 1.368(3)
C12 C13 1.407(3)
C11 H11 0.9300
C14 H14 0.9300
C14 C13 1.368(4)
C14 C15 1.398(4)
C8 H8 0.9300
C8 C7 1.389(4)
C4 C5 1.384(4)
C19 H19 0.9800
C19 C18 1.503(4)
C19 C20 1.516(4)
C7 H7 0.9300
C7 C6 1.369(4)
C5 H5 0.9300
C5 C6 1.379(4)
C6 H6 0.9300
C18 H18A 0.9600
C18 H18B 0.9600
C18 H18C 0.9600
C20 H20A 0.9600
C20 H20B 0.9600
C20 H20C 0.9600
C17 H17A 0.9600
C17 H17B 0.9600
C17 H17C 0.9600
C16 H16A 0.9600
C16 H16B 0.9600
C16 H16C 0.9600
